data_4314019
loop_
_publ_author_name
'Sai P. Shum'
'Stephen D. Pastor'
'Anthony D. DeBellis'
'Paul A. Odorisio'
'Lilibeth Burke'
'Frank H. Clarke'
'Grety Rihs'
'Bogdan Piatek'
'Ronald K. Rodebaugh'

_publ_section_title
;
 Sterically Congested Tripodal Phosphites: Conformational Analysis,
 Solid-State Polymorphism, Metal Complexation, and Application to the
 Asymmetric Hydrosilation of Ketones1
;
_journal_name_full 'Inorganic Chemistry'
_journal_page_first 5097
_journal_page_last 5106
_journal_paper_doi 10.1021/ic030099l
_journal_volume 42
_journal_year 2003
_chemical_formula_sum 'C31 H46 N0.33 O3 P'
_chemical_formula_weight 502.32
_chemical_name_systematic
;
  ?
;
_space_group_IT_number 146
_symmetry_cell_setting hexagonal
_symmetry_space_group_name_Hall 'R 3'
_symmetry_space_group_name_H-M 'R 3 :H'
_atom_sites_solution_hydrogens geom
_atom_sites_solution_primary direct
_atom_sites_solution_secondary difmap
_audit_creation_method SHELXL
_cell_angle_alpha 90.000(10)
_cell_angle_beta 90.000(10)
_cell_angle_gamma 120.000(10)
_cell_formula_units_Z 18
_cell_length_a 25.991(3)
_cell_length_b 25.991(3)
_cell_length_c 24.649(3)
_cell_measurement_reflns_used 25
_cell_measurement_temperature 293(2)
_cell_measurement_theta_max 28
_cell_measurement_theta_min 20
_cell_volume 14420(3)
_computing_cell_refinement 'CAD4 express'
_computing_data_collection 'CAD4 express'
_computing_structure_refinement 'SHELXL-93 (Sheldrick, 1993)'
_computing_structure_solution 'SHELXS-86 (Sheldrick, 1990)'
_diffrn_ambient_temperature 293(2)
_diffrn_measurement_device CAD4
_diffrn_radiation_monochromator graphite
_diffrn_radiation_source 'fine-focus sealed tube'
_diffrn_radiation_type CuK\a
_diffrn_radiation_wavelength 1.54178
_diffrn_reflns_av_R_equivalents 0.0437
_diffrn_reflns_av_sigmaI/netI 0.0313
_diffrn_reflns_limit_h_max 20
_diffrn_reflns_limit_h_min -31
_diffrn_reflns_limit_k_max 31
_diffrn_reflns_limit_k_min -20
_diffrn_reflns_limit_l_max 30
_diffrn_reflns_limit_l_min -26
_diffrn_reflns_number 18815
_diffrn_reflns_theta_max 69.96
_diffrn_reflns_theta_min 3.40
_diffrn_standards_interval_time 120
_diffrn_standards_number 3
_exptl_absorpt_coefficient_mu 0.957
_exptl_absorpt_correction_T_max 1.00
_exptl_absorpt_correction_T_min 0.56
_exptl_absorpt_correction_type psi-scan
_exptl_crystal_density_diffrn 1.041
_exptl_crystal_description platelet
_exptl_crystal_F_000 4920
_exptl_crystal_size_max 0.62
_exptl_crystal_size_mid 0.32
_exptl_crystal_size_min 0.10
_refine_diff_density_max 1.248
_refine_diff_density_min -0.475
_refine_diff_density_rms 0.012
_refine_ls_abs_structure_details 'Flack H D (1983), Acta Cryst. A39, 876-881'
_refine_ls_abs_structure_Flack -0.06(4)
_refine_ls_extinction_method none
_refine_ls_goodness_of_fit_all 1.258
_refine_ls_goodness_of_fit_obs 1.282
_refine_ls_hydrogen_treatment riding
_refine_ls_matrix_type full
_refine_ls_number_parameters 637
_refine_ls_number_reflns 9871
_refine_ls_number_restraints 1
_refine_ls_restrained_S_all 0.632
_refine_ls_restrained_S_obs 0.633
_refine_ls_R_factor_all 0.1221
_refine_ls_R_factor_obs 0.0721
_refine_ls_shift/esd_max -0.240
_refine_ls_shift/esd_mean 0.009
_refine_ls_structure_factor_coef Fsqd
_refine_ls_weighting_details 'w=1/[\s^2^(Fo^2^)+(0.1000P)^2^+0.0000P] where P=(Fo^2^+2Fc^2^)/3'
_refine_ls_weighting_scheme calc
_refine_ls_wR_factor_all 0.1963
_refine_ls_wR_factor_obs 0.1621
_reflns_number_observed 7701
_reflns_number_total 11187
_reflns_observed_criterion >2sigma(I)
_cod_data_source_file ic030099l_2.cif
_cod_data_source_block I
_cod_depositor_comments
;
The following automatic conversions were performed:

'_refine_ls_weighting_scheme' value 'calc
w=1/[\s^2^(Fo^2^)+(0.1000P)^2^+0.0000P] where P=(Fo^2^+2Fc^2^)/3' was
changed to 'calc'. New tag '_refine_ls_weighting_details' was
created. The value of the new tag was set to
'w=1/[\s^2^(Fo^2^)+(0.1000P)^2^+0.0000P] where P=(Fo^2^+2Fc^2^)/3'.

Automatic conversion script
Id: cif_fix_values 3143 2015-03-26 13:38:13Z robertas 
;
_cod_original_cell_volume 14420.3(29)
_cod_original_sg_symbol_H-M 'R 3'
_cod_database_code 4314019

loop_
_symmetry_equiv_pos_as_xyz
'x, y, z'
'-y, x-y, z'
'-x+y, -x, z'
'x+2/3, y+1/3, z+1/3'
'-y+2/3, x-y+1/3, z+1/3'
'-x+y+2/3, -x+1/3, z+1/3'
'x+1/3, y+2/3, z+2/3'
'-y+1/3, x-y+2/3, z+2/3'
'-x+y+1/3, -x+2/3, z+2/3'

loop_
_atom_site_aniso_label
_atom_site_aniso_U_11
_atom_site_aniso_U_22
_atom_site_aniso_U_33
_atom_site_aniso_U_23
_atom_site_aniso_U_13
_atom_site_aniso_U_12
P1 0.0580(9) 0.0553(9) 0.0701(11) -0.0116(8) -0.0043(8) 0.0332(8)
O2 0.051(2) 0.044(2) 0.056(3) -0.007(2) -0.005(2) 0.018(2)
O3 0.061(3) 0.053(2) 0.069(3) 0.004(2) -0.005(2) 0.032(2)
O4 0.058(2) 0.063(3) 0.073(3) -0.016(2) -0.020(2) 0.036(2)
N5 0.047(3) 0.047(3) 0.053(5) 0.000 0.000 0.0234(13)
C6 0.055(3) 0.047(3) 0.062(4) -0.003(3) -0.001(3) 0.023(3)
C7 0.065(4) 0.057(4) 0.066(5) -0.011(3) 0.008(3) 0.022(3)
C8 0.092(6) 0.061(4) 0.056(5) -0.010(3) 0.008(4) 0.034(4)
C9 0.088(5) 0.053(4) 0.056(5) -0.009(3) -0.018(4) 0.033(4)
C10 0.060(4) 0.049(3) 0.065(5) -0.005(3) -0.002(3) 0.018(3)
C11 0.062(4) 0.041(3) 0.053(4) -0.002(3) 0.002(3) 0.024(3)
C12 0.053(3) 0.047(3) 0.053(4) 0.000(3) -0.002(3) 0.021(3)
C13 0.052(3) 0.051(3) 0.077(5) -0.002(3) -0.009(3) 0.027(3)
C14 0.047(3) 0.054(4) 0.072(5) -0.007(3) -0.001(3) 0.017(3)
C15 0.067(4) 0.058(4) 0.065(5) -0.007(3) 0.002(3) 0.027(3)
C16 0.060(4) 0.053(3) 0.057(4) -0.004(3) -0.008(3) 0.026(3)
C17 0.048(3) 0.039(3) 0.063(4) -0.010(3) -0.008(3) 0.019(3)
C18 0.077(5) 0.081(5) 0.075(6) -0.013(4) 0.026(4) 0.024(4)
C19 0.141(11) 0.153(12) 0.086(9) -0.002(8) 0.043(8) -0.001(9)
C20 0.086(8) 0.184(15) 0.288(22) 0.065(14) 0.075(10) 0.081(9)
C21 0.102(7) 0.068(5) 0.144(11) -0.008(6) 0.046(7) 0.011(5)
C22 0.103(6) 0.074(5) 0.074(6) -0.017(4) -0.019(5) 0.029(5)
C23 0.109(7) 0.091(7) 0.102(8) -0.037(6) -0.039(6) 0.020(6)
C24 0.171(12) 0.078(6) 0.117(9) -0.043(6) -0.024(8) 0.050(7)
C25 0.177(11) 0.079(6) 0.081(7) -0.012(5) -0.042(7) 0.050(7)
C26 0.061(4) 0.069(4) 0.087(6) -0.004(4) -0.005(4) 0.027(4)
C27 0.154(12) 0.388(28) 0.165(15) 0.135(17) 0.058(11) 0.203(17)
C28 0.055(6) 0.102(9) 0.415(33) 0.055(13) 0.008(11) 0.016(6)
C29 0.104(8) 0.164(12) 0.199(17) -0.053(11) 0.004(9) 0.078(9)
C30 0.084(5) 0.079(5) 0.057(5) 0.002(4) -0.008(4) 0.038(4)
C31 0.097(6) 0.107(7) 0.062(6) 0.004(5) -0.018(5) 0.033(5)
C32 0.138(9) 0.086(6) 0.092(8) 0.009(5) -0.023(7) 0.059(6)
C33 0.086(6) 0.145(9) 0.074(6) 0.029(6) 0.016(5) 0.046(6)
C34 0.059(3) 0.051(3) 0.057(4) -0.010(3) -0.013(3) 0.031(3)
C35 0.052(3) 0.060(4) 0.057(4) -0.004(3) 0.003(3) 0.031(3)
C36 0.103(6) 0.070(5) 0.066(5) -0.020(4) -0.027(4) 0.049(4)
P41 0.0479(8) 0.0504(8) 0.0673(11) 0.0049(7) -0.0023(7) 0.0239(7)
O42 0.072(3) 0.061(3) 0.054(3) 0.002(2) -0.007(2) 0.046(2)
O43 0.050(2) 0.056(2) 0.056(3) 0.006(2) 0.001(2) 0.027(2)
O44 0.059(2) 0.055(2) 0.054(3) 0.008(2) 0.004(2) 0.032(2)
N45 0.068(4) 0.068(4) 0.110(10) 0.000 0.000 0.034(2)
C46 0.057(3) 0.053(3) 0.051(4) -0.005(3) -0.007(3) 0.032(3)
C47 0.073(4) 0.071(4) 0.048(4) -0.007(3) -0.007(3) 0.044(4)
C48 0.086(5) 0.090(5) 0.053(4) -0.007(4) -0.012(4) 0.059(4)
C49 0.081(5) 0.088(5) 0.055(4) 0.007(4) -0.001(3) 0.061(4)
C50 0.065(4) 0.060(4) 0.056(4) 0.011(3) 0.010(3) 0.040(3)
C51 0.047(3) 0.061(4) 0.053(4) 0.009(3) 0.007(3) 0.032(3)
C52 0.053(3) 0.046(3) 0.053(4) 0.007(3) -0.003(3) 0.028(3)
C53 0.064(4) 0.055(4) 0.061(4) -0.003(3) 0.000(3) 0.032(3)
C54 0.071(4) 0.058(4) 0.083(5) -0.010(4) -0.007(4) 0.038(3)
C55 0.067(4) 0.067(4) 0.067(5) -0.004(4) -0.002(4) 0.037(4)
C56 0.062(4) 0.064(4) 0.060(4) 0.001(3) -0.002(3) 0.037(3)
C57 0.048(3) 0.050(3) 0.059(4) 0.008(3) 0.006(3) 0.028(3)
C58 0.102(6) 0.071(5) 0.077(6) -0.030(4) -0.028(5) 0.044(5)
C59 0.133(9) 0.086(6) 0.184(13) -0.043(7) -0.040(9) 0.077(7)
C60 0.121(9) 0.091(7) 0.162(13) -0.036(8) -0.015(9) 0.026(7)
C61 0.360(24) 0.113(9) 0.066(7) -0.016(6) -0.017(10) 0.133(13)
C62 0.101(6) 0.121(7) 0.065(5) 0.031(5) 0.012(4) 0.082(6)
C63 0.113(7) 0.093(6) 0.090(7) 0.042(5) 0.018(5) 0.058(6)
C64 0.207(14) 0.226(15) 0.096(8) 0.093(9) 0.085(9) 0.169(13)
C65 0.144(10) 0.142(9) 0.098(8) 0.002(7) -0.040(7) 0.103(8)
C66 0.068(4) 0.068(5) 0.097(7) -0.021(4) -0.009(4) 0.029(4)
C67 0.108(8) 0.081(6) 0.152(11) -0.007(7) 0.034(8) -0.011(6)
C68 0.099(7) 0.101(8) 0.157(11) -0.012(7) -0.059(7) 0.017(6)
C69 0.124(9) 0.054(5) 0.266(18) -0.001(8) 0.044(10) 0.032(6)
C70 0.077(4) 0.080(5) 0.058(4) 0.001(4) 0.001(3) 0.053(4)
C71 0.088(6) 0.143(9) 0.084(7) -0.008(6) 0.011(5) 0.075(6)
C72 0.123(8) 0.095(6) 0.071(6) 0.017(5) 0.022(5) 0.063(6)
C73 0.131(9) 0.108(7) 0.085(7) 0.002(6) 0.022(6) 0.062(7)
C74 0.070(4) 0.048(3) 0.103(6) 0.004(4) -0.022(4) 0.032(3)
C75 0.120(8) 0.078(5) 0.117(8) -0.020(5) -0.027(6) 0.065(6)
C76 0.236(17) 0.236(17) 0.161(14) 0.140(13) 0.106(12) 0.172(15)

loop_
_atom_site_label
_atom_site_type_symbol
_atom_site_fract_x
_atom_site_fract_y
_atom_site_fract_z
_atom_site_U_iso_or_equiv
_atom_site_thermal_displace_type
_atom_site_occupancy
_atom_site_calc_flag
_atom_site_refinement_flags
_atom_site_disorder_group
P1 P 0.68087(7) 0.16680(7) 0.57692(8) 0.0590(4) Uani 1 d . .
O2 O 0.6586(2) 0.2017(2) 0.5356(2) 0.0526(10) Uani 1 d . .
O3 O 0.6163(2) 0.1138(2) 0.5989(2) 0.0595(11) Uani 1 d . .
O4 O 0.7100(2) 0.2168(2) 0.6221(2) 0.0622(12) Uani 1 d . .
N5 N 0.6667 0.3333 0.6331(4) 0.049(2) Uani 1 d S .
C6 C 0.6243(3) 0.1728(3) 0.4916(3) 0.0555(15) Uani 1 d . .
C7 C 0.6471(3) 0.1854(3) 0.4391(3) 0.066(2) Uani 1 d . .
C8 C 0.6084(4) 0.1541(3) 0.3972(3) 0.072(2) Uani 1 d . .
H8 H 0.6230(4) 0.1610(3) 0.3619(3) 0.086 Uiso 1 calc R .
C9 C 0.5489(4) 0.1130(3) 0.4053(3) 0.067(2) Uani 1 d . .
C10 C 0.5270(3) 0.1038(3) 0.4572(3) 0.062(2) Uani 1 d . .
H10 H 0.4869(3) 0.0772(3) 0.4630(3) 0.075 Uiso 1 calc R .
C11 C 0.5638(3) 0.1336(3) 0.5021(3) 0.0527(15) Uani 1 d . .
C12 C 0.5382(3) 0.1240(3) 0.5568(3) 0.0526(15) Uani 1 d . .
C13 C 0.4819(3) 0.1198(3) 0.5619(3) 0.059(2) Uani 1 d . .
H13 H 0.4664(3) 0.1292(3) 0.5320(3) 0.071 Uiso 1 calc R .
C14 C 0.4495(3) 0.1024(3) 0.6086(3) 0.062(2) Uani 1 d . .
C15 C 0.4749(3) 0.0888(3) 0.6531(3) 0.065(2) Uani 1 d . .
H15 H 0.4536(3) 0.0763(3) 0.6853(3) 0.078 Uiso 1 calc R .
C16 C 0.5300(3) 0.0931(3) 0.6506(3) 0.057(2) Uani 1 d . .
C17 C 0.5618(3) 0.1123(3) 0.6035(3) 0.0515(15) Uani 1 d . .
C18 C 0.7131(4) 0.2330(4) 0.4257(4) 0.085(3) Uani 1 d . .
C19 C 0.7263(6) 0.2363(7) 0.3676(5) 0.160(7) Uani 1 d . .
H19A H 0.7138(6) 0.1972(7) 0.3540(5) 0.240 Uiso 1 calc R .
H19B H 0.7682(6) 0.2613(7) 0.3619(5) 0.240 Uiso 1 calc R .
H19C H 0.7053(6) 0.2526(7) 0.3487(5) 0.240 Uiso 1 calc R .
C20 C 0.7544(5) 0.2127(8) 0.4500(8) 0.180(8) Uani 1 d . .
H20A H 0.7452(5) 0.1750(8) 0.4347(8) 0.270 Uiso 1 calc R .
H20B H 0.7490(5) 0.2087(8) 0.4886(8) 0.270 Uiso 1 calc R .
H20C H 0.7950(5) 0.2415(8) 0.4420(8) 0.270 Uiso 1 calc R .
C21 C 0.7299(5) 0.2889(4) 0.4507(5) 0.119(4) Uani 1 d . .
H21A H 0.7194(5) 0.2828(4) 0.4884(5) 0.178 Uiso 1 calc R .
H21B H 0.7095(5) 0.3066(4) 0.4332(5) 0.178 Uiso 1 calc R .
H21C H 0.7720(5) 0.3147(4) 0.4472(5) 0.178 Uiso 1 calc R .
C22 C 0.5116(5) 0.0786(4) 0.3550(4) 0.091(3) Uani 1 d . .
C23 C 0.4490(5) 0.0266(5) 0.3751(5) 0.114(4) Uani 1 d . .
H23A H 0.4548(5) 0.0015(5) 0.3998(5) 0.171 Uiso 1 calc R .
H23B H 0.4263(5) 0.0036(5) 0.3444(5) 0.171 Uiso 1 calc R .
H23C H 0.4279(5) 0.0433(5) 0.3931(5) 0.171 Uiso 1 calc R .
C24 C 0.5407(6) 0.0467(5) 0.3272(5) 0.127(4) Uani 1 d . .
H24A H 0.5441(6) 0.0207(5) 0.3527(5) 0.191 Uiso 1 calc R .
H24B H 0.5795(6) 0.0756(5) 0.3145(5) 0.191 Uiso 1 calc R .
H24C H 0.5167(6) 0.0240(5) 0.2971(5) 0.191 Uiso 1 calc R .
C25 C 0.5059(6) 0.1191(5) 0.3166(4) 0.119(4) Uani 1 d . .
H25A H 0.4875(6) 0.1385(5) 0.3345(4) 0.178 Uiso 1 calc R .
H25B H 0.4820(6) 0.0967(5) 0.2862(4) 0.178 Uiso 1 calc R .
H25C H 0.5446(6) 0.1483(5) 0.3040(4) 0.178 Uiso 1 calc R .
C26 C 0.3864(3) 0.0934(4) 0.6139(4) 0.075(2) Uani 1 d . .
C27 C 0.3688(7) 0.1145(10) 0.5613(7) 0.205(10) Uani 1 d . .
H27A H 0.3700(7) 0.0922(10) 0.5308(7) 0.308 Uiso 1 calc R .
H27B H 0.3963(7) 0.1560(10) 0.5556(7) 0.308 Uiso 1 calc R .
H27C H 0.3294(7) 0.1085(10) 0.5652(7) 0.308 Uiso 1 calc R .
C28 C 0.3431(5) 0.0295(6) 0.6220(9) 0.201(10) Uani 1 d . .
H28A H 0.3460(5) 0.0070(6) 0.5924(9) 0.302 Uiso 1 calc R .
H28B H 0.3037(5) 0.0237(6) 0.6234(9) 0.302 Uiso 1 calc R .
H28C H 0.3517(5) 0.0164(6) 0.6554(9) 0.302 Uiso 1 calc R .
C29 C 0.3835(5) 0.1295(7) 0.6587(7) 0.151(6) Uani 1 d . .
H29A H 0.4119(5) 0.1706(7) 0.6524(7) 0.226 Uiso 1 calc R .
H29B H 0.3924(5) 0.1170(7) 0.6923(7) 0.226 Uiso 1 calc R .
H29C H 0.3443(5) 0.1244(7) 0.6604(7) 0.226 Uiso 1 calc R .
C30 C 0.5513(4) 0.0706(4) 0.7009(3) 0.075(2) Uani 1 d . .
C31 C 0.6128(4) 0.1210(4) 0.7220(4) 0.097(3) Uani 1 d . .
H31A H 0.6096(4) 0.1550(4) 0.7320(4) 0.145 Uiso 1 calc R .
H31B H 0.6420(4) 0.1319(4) 0.6938(4) 0.145 Uiso 1 calc R .
H31C H 0.6246(4) 0.1071(4) 0.7530(4) 0.145 Uiso 1 calc R .
C32 C 0.5559(5) 0.0172(4) 0.6853(5) 0.105(3) Uani 1 d . .
H32A H 0.5836(5) 0.0274(4) 0.6560(5) 0.157 Uiso 1 calc R .
H32B H 0.5176(5) -0.0143(4) 0.6742(5) 0.157 Uiso 1 calc R .
H32C H 0.5695(5) 0.0044(4) 0.7159(5) 0.157 Uiso 1 calc R .
C33 C 0.5064(4) 0.0506(6) 0.7474(4) 0.107(3) Uani 1 d . .
H33A H 0.5020(4) 0.0834(6) 0.7591(4) 0.161 Uiso 1 calc R .
H33B H 0.5204(4) 0.0371(6) 0.7772(4) 0.161 Uiso 1 calc R .
H33C H 0.4688(4) 0.0189(6) 0.7353(4) 0.161 Uiso 1 calc R .
C34 C 0.6871(3) 0.2520(3) 0.6487(3) 0.0542(15) Uani 1 d . .
H34 H 0.6443(3) 0.2272(3) 0.6547(3) 0.065 Uiso 1 calc R .
C35 C 0.6997(3) 0.3047(3) 0.6117(3) 0.0547(15) Uani 1 d . .
H35A H 0.7420(3) 0.3331(3) 0.6111(3) 0.066 Uiso 1 calc R .
H35B H 0.6870(3) 0.2909(3) 0.5749(3) 0.066 Uiso 1 calc R .
C36 C 0.7188(4) 0.2728(4) 0.7025(3) 0.077(2) Uani 1 d . .
H36A H 0.7101(4) 0.2390(4) 0.7246(3) 0.116 Uiso 1 calc R .
H36B H 0.7057(4) 0.2968(4) 0.7206(3) 0.116 Uiso 1 calc R .
H36C H 0.7609(4) 0.2958(4) 0.6964(3) 0.116 Uiso 1 calc R .
P41 P 0.16515(7) 0.01218(7) 0.62301(7) 0.0555(4) Uani 1 d . .
O42 O 0.1209(2) -0.0049(2) 0.6731(2) 0.0568(11) Uani 1 d . .
O43 O 0.1696(2) -0.0450(2) 0.6117(2) 0.0537(10) Uani 1 d . .
O44 O 0.1242(2) 0.0115(2) 0.5766(2) 0.0545(10) Uani 1 d . .
N45 N 0.0000 0.0000 0.5747(6) 0.082(3) Uani 1 d S .
C46 C 0.1213(3) -0.0378(3) 0.7176(3) 0.0515(14) Uani 1 d . .
C47 C 0.1337(3) -0.0123(3) 0.7708(3) 0.060(2) Uani 1 d . .
C48 C 0.1291(4) -0.0506(4) 0.8120(3) 0.070(2) Uani 1 d . .
H48 H 0.1372(4) -0.0355(4) 0.8472(3) 0.083 Uiso 1 calc R .
C49 C 0.1136(3) -0.1087(4) 0.8051(3) 0.066(2) Uani 1 d . .
C50 C 0.1002(3) -0.1320(3) 0.7537(3) 0.056(2) Uani 1 d . .
H50 H 0.0886(3) -0.1718(3) 0.7487(3) 0.068 Uiso 1 calc R .
C51 C 0.1032(3) -0.0980(3) 0.7089(3) 0.0517(14) Uani 1 d . .
C52 C 0.0859(3) -0.1267(3) 0.6546(3) 0.0492(14) Uani 1 d . .
C53 C 0.0361(3) -0.1843(3) 0.6512(3) 0.059(2) Uani 1 d . .
H53 H 0.0120(3) -0.2008(3) 0.6814(3) 0.071 Uiso 1 calc R .
C54 C 0.0224(3) -0.2166(3) 0.6035(3) 0.068(2) Uani 1 d . .
C55 C 0.0598(3) -0.1905(3) 0.5600(3) 0.065(2) Uani 1 d . .
H55 H 0.0509(3) -0.2129(3) 0.5284(3) 0.079 Uiso 1 calc R .
C56 C 0.1089(3) -0.1348(3) 0.5587(3) 0.059(2) Uani 1 d . .
C57 C 0.1190(3) -0.1026(3) 0.6078(3) 0.0508(14) Uani 1 d . .
C58 C 0.1492(4) 0.0515(4) 0.7818(4) 0.083(2) Uani 1 d . .
C59 C 0.1022(5) 0.0645(5) 0.7599(6) 0.124(4) Uani 1 d . .
H59A H 0.1136(5) 0.1050(5) 0.7676(6) 0.187 Uiso 1 calc R .
H59B H 0.0648(5) 0.0385(5) 0.7770(6) 0.187 Uiso 1 calc R .
H59C H 0.0985(5) 0.0581(5) 0.7214(6) 0.187 Uiso 1 calc R .
C60 C 0.2114(5) 0.0957(5) 0.7554(6) 0.136(5) Uani 1 d . .
H60A H 0.2410(5) 0.0872(5) 0.7691(6) 0.205 Uiso 1 calc R .
H60B H 0.2223(5) 0.1358(5) 0.7643(6) 0.205 Uiso 1 calc R .
H60C H 0.2088(5) 0.0908(5) 0.7167(6) 0.205 Uiso 1 calc R .
C61 C 0.1551(9) 0.0646(6) 0.8438(5) 0.173(8) Uani 1 d . .
H61A H 0.1844(9) 0.0566(6) 0.8589(5) 0.260 Uiso 1 calc R .
H61B H 0.1175(9) 0.0397(6) 0.8611(5) 0.260 Uiso 1 calc R .
H61C H 0.1669(9) 0.1055(6) 0.8497(5) 0.260 Uiso 1 calc R .
C62 C 0.1119(4) -0.1466(5) 0.8541(4) 0.084(3) Uani 1 d . .
C63 C 0.0993(5) -0.2058(4) 0.8410(4) 0.096(3) Uani 1 d . .
H63A H 0.1274(5) -0.2038(4) 0.8145(4) 0.143 Uiso 1 calc R .
H63B H 0.0598(5) -0.2282(4) 0.8265(4) 0.143 Uiso 1 calc R .
H63C H 0.1023(5) -0.2250(4) 0.8732(4) 0.143 Uiso 1 calc R .
C64 C 0.0681(7) -0.1467(7) 0.8966(5) 0.149(6) Uani 1 d . .
H64A H 0.0778(7) -0.1066(7) 0.9039(5) 0.224 Uiso 1 calc R .
H64B H 0.0710(7) -0.1649(7) 0.9294(5) 0.224 Uiso 1 calc R .
H64C H 0.0283(7) -0.1687(7) 0.8827(5) 0.224 Uiso 1 calc R .
C65 C 0.1750(5) -0.1154(5) 0.8805(5) 0.114(4) Uani 1 d . .
H65A H 0.1861(5) -0.0754(5) 0.8901(5) 0.171 Uiso 1 calc R .
H65B H 0.2032(5) -0.1150(5) 0.8551(5) 0.171 Uiso 1 calc R .
H65C H 0.1744(5) -0.1368(5) 0.9125(5) 0.171 Uiso 1 calc R .
C66 C -0.0299(4) -0.2805(4) 0.6007(4) 0.080(2) Uani 1 d . .
C67 C -0.0661(5) -0.2994(5) 0.6516(6) 0.139(5) Uani 1 d . .
H67A H -0.0412(5) -0.2962(5) 0.6817(6) 0.209 Uiso 1 calc R .
H67B H -0.0975(5) -0.3398(5) 0.6480(6) 0.209 Uiso 1 calc R .
H67C H -0.0828(5) -0.2743(5) 0.6578(6) 0.209 Uiso 1 calc R .
C68 C -0.0721(5) -0.2866(5) 0.5554(6) 0.133(5) Uani 1 d . .
H68A H -0.0508(5) -0.2749(5) 0.5216(6) 0.200 Uiso 1 calc R .
H68B H -0.0887(5) -0.2616(5) 0.5628(6) 0.200 Uiso 1 calc R .
H68C H -0.1035(5) -0.3272(5) 0.5529(6) 0.200 Uiso 1 calc R .
C69 C -0.0038(6) -0.3211(4) 0.5893(7) 0.154(6) Uani 1 d . .
H69A H 0.0193(6) -0.3084(4) 0.5567(7) 0.230 Uiso 1 calc R .
H69B H -0.0356(6) -0.3613(4) 0.5851(7) 0.230 Uiso 1 calc R .
H69C H 0.0210(6) -0.3189(4) 0.6191(7) 0.230 Uiso 1 calc R .
C70 C 0.1494(4) -0.1121(4) 0.5097(3) 0.066(2) Uani 1 d . .
C71 C 0.2103(4) -0.1035(5) 0.5264(4) 0.098(3) Uani 1 d . .
H71A H 0.2052(4) -0.1401(5) 0.5410(4) 0.146 Uiso 1 calc R .
H71B H 0.2278(4) -0.0730(5) 0.5535(4) 0.146 Uiso 1 calc R .
H71C H 0.2359(4) -0.0922(5) 0.4953(4) 0.146 Uiso 1 calc R .
C72 C 0.1561(5) -0.0549(4) 0.4866(4) 0.092(3) Uani 1 d . .
H72A H 0.1822(5) -0.0429(4) 0.4558(4) 0.138 Uiso 1 calc R .
H72B H 0.1725(5) -0.0244(4) 0.5138(4) 0.138 Uiso 1 calc R .
H72C H 0.1179(5) -0.0614(4) 0.4756(4) 0.138 Uiso 1 calc R .
C73 C 0.1265(5) -0.1565(5) 0.4626(4) 0.107(3) Uani 1 d . .
H73A H 0.1213(5) -0.1939(5) 0.4747(4) 0.160 Uiso 1 calc R .
H73B H 0.1546(5) -0.1416(5) 0.4334(4) 0.160 Uiso 1 calc R .
H73C H 0.0891(5) -0.1618(5) 0.4503(4) 0.160 Uiso 1 calc R .
C74 C 0.1117(3) 0.0600(3) 0.5697(4) 0.073(2) Uani 1 d . .
H74 H 0.1448(3) 0.0957(3) 0.5859(4) 0.087 Uiso 1 calc R .
C75 C 0.0572(4) 0.0486(4) 0.5981(4) 0.098(3) Uani 1 d . .
H75A H 0.0555(4) 0.0851(4) 0.5984(4) 0.118 Uiso 1 calc R .
H75B H 0.0599(4) 0.0387(4) 0.6356(4) 0.118 Uiso 1 calc R .
C76 C 0.1116(8) 0.0714(8) 0.5094(6) 0.187(8) Uani 1 d . .
H76A H 0.1484(8) 0.0784(8) 0.4937(6) 0.280 Uiso 1 calc R .
H76B H 0.1072(8) 0.1055(8) 0.5038(6) 0.280 Uiso 1 calc R .
H76C H 0.0792(8) 0.0374(8) 0.4925(6) 0.280 Uiso 1 calc R .

loop_
_atom_type_symbol
_atom_type_description
_atom_type_scat_dispersion_real
_atom_type_scat_dispersion_imag
_atom_type_scat_source
C C 0.0181 0.0091 'International Tables Vol C Tables 4.2.6.8 and 6.1.1.4'
H H 0.0000 0.0000 'International Tables Vol C Tables 4.2.6.8 and 6.1.1.4'
P P 0.2955 0.4335 'International Tables Vol C Tables 4.2.6.8 and 6.1.1.4'
O O 0.0492 0.0322 'International Tables Vol C Tables 4.2.6.8 and 6.1.1.4'
N N 0.0311 0.0180 'International Tables Vol C Tables 4.2.6.8 and 6.1.1.4'

loop_
_geom_angle_atom_site_label_1
_geom_angle_atom_site_label_2
_geom_angle_atom_site_label_3
_geom_angle
_geom_angle_site_symmetry_1
_geom_angle_site_symmetry_3
_geom_angle_publ_flag
O4 P1 O3 108.9(3) . . ?
O4 P1 O2 98.0(2) . . ?
O3 P1 O2 100.0(2) . . ?
C6 O2 P1 120.0(4) . . ?
C17 O3 P1 130.1(4) . . ?
C34 O4 P1 130.2(4) . . ?
C35 N5 C35 108.2(5) . 3_665 ?
C35 N5 C35 108.2(5) . 2_655 ?
C35 N5 C35 108.2(5) 3_665 2_655 ?
O2 C6 C7 121.6(6) . . ?
O2 C6 C11 116.0(6) . . ?
C7 C6 C11 122.1(6) . . ?
C8 C7 C6 117.1(7) . . ?
C8 C7 C18 119.5(7) . . ?
C6 C7 C18 123.3(7) . . ?
C9 C8 C7 123.2(7) . . ?
C10 C9 C8 118.4(7) . . ?
C10 C9 C22 123.9(8) . . ?
C8 C9 C22 117.6(8) . . ?
C9 C10 C11 121.7(7) . . ?
C6 C11 C10 117.2(6) . . ?
C6 C11 C12 122.7(6) . . ?
C10 C11 C12 120.0(6) . . ?
C17 C12 C13 117.2(6) . . ?
C17 C12 C11 125.2(6) . . ?
C13 C12 C11 117.2(6) . . ?
C14 C13 C12 123.0(7) . . ?
C13 C14 C15 116.5(6) . . ?
C13 C14 C26 123.9(7) . . ?
C15 C14 C26 119.5(7) . . ?
C16 C15 C14 122.9(7) . . ?
C15 C16 C17 118.7(7) . . ?
C15 C16 C30 118.4(7) . . ?
C17 C16 C30 122.7(6) . . ?
C16 C17 O3 119.8(6) . . ?
C16 C17 C12 121.5(6) . . ?
O3 C17 C12 118.3(6) . . ?
C21 C18 C19 114.6(10) . . ?
C21 C18 C20 105.8(11) . . ?
C19 C18 C20 102.7(10) . . ?
C21 C18 C7 111.5(7) . . ?
C19 C18 C7 112.5(8) . . ?
C20 C18 C7 109.0(9) . . ?
C25 C22 C24 110.5(10) . . ?
C25 C22 C9 110.9(7) . . ?
C24 C22 C9 109.4(9) . . ?
C25 C22 C23 112.4(10) . . ?
C24 C22 C23 104.6(8) . . ?
C9 C22 C23 108.7(8) . . ?
C29 C26 C28 111.1(12) . . ?
C29 C26 C14 110.7(8) . . ?
C28 C26 C14 109.7(8) . . ?
C29 C26 C27 106.3(11) . . ?
C28 C26 C27 108.4(12) . . ?
C14 C26 C27 110.6(8) . . ?
C32 C30 C33 106.2(8) . . ?
C32 C30 C31 109.8(8) . . ?
C33 C30 C31 108.8(8) . . ?
C32 C30 C16 110.2(7) . . ?
C33 C30 C16 111.4(7) . . ?
C31 C30 C16 110.5(7) . . ?
O4 C34 C36 107.2(5) . . ?
O4 C34 C35 108.5(5) . . ?
C36 C34 C35 111.5(6) . . ?
N5 C35 C34 108.5(5) . . ?
O44 P41 O43 103.4(2) . . ?
O44 P41 O42 99.9(2) . . ?
O43 P41 O42 105.0(2) . . ?
C46 O42 P41 123.7(4) . . ?
C57 O43 P41 122.9(4) . . ?
C74 O44 P41 121.5(4) . . ?
C75 N45 C75 106.2(7) . 2 ?
C75 N45 C75 106.2(7) . 3 ?
C75 N45 C75 106.2(7) 2 3 ?
O42 C46 C51 117.5(5) . . ?
O42 C46 C47 120.3(5) . . ?
C51 C46 C47 121.8(6) . . ?
C48 C47 C46 114.9(6) . . ?
C48 C47 C58 122.1(7) . . ?
C46 C47 C58 123.0(6) . . ?
C49 C48 C47 125.0(7) . . ?
C48 C49 C50 118.3(7) . . ?
C48 C49 C62 120.4(7) . . ?
C50 C49 C62 121.3(7) . . ?
C49 C50 C51 122.0(6) . . ?
C50 C51 C46 117.8(6) . . ?
C50 C51 C52 119.3(6) . . ?
C46 C51 C52 122.9(5) . . ?
C57 C52 C53 117.6(6) . . ?
C57 C52 C51 123.9(5) . . ?
C53 C52 C51 118.2(6) . . ?
C54 C53 C52 121.1(7) . . ?
C55 C54 C53 117.3(7) . . ?
C55 C54 C66 121.6(7) . . ?
C53 C54 C66 121.0(8) . . ?
C54 C55 C56 126.4(7) . . ?
C55 C56 C57 113.8(6) . . ?
C55 C56 C70 121.9(7) . . ?
C57 C56 C70 124.2(6) . . ?
C52 C57 C56 123.6(6) . . ?
C52 C57 O43 117.3(6) . . ?
C56 C57 O43 118.7(5) . . ?
C59 C58 C47 112.0(7) . . ?
C59 C58 C61 107.5(11) . . ?
C47 C58 C61 111.0(8) . . ?
C59 C58 C60 109.6(9) . . ?
C47 C58 C60 109.6(8) . . ?
C61 C58 C60 107.0(10) . . ?
C63 C62 C64 112.1(9) . . ?
C63 C62 C49 115.1(8) . . ?
C64 C62 C49 108.4(7) . . ?
C63 C62 C65 105.5(8) . . ?
C64 C62 C65 107.5(10) . . ?
C49 C62 C65 107.9(8) . . ?
C67 C66 C68 106.3(10) . . ?
C67 C66 C54 112.9(8) . . ?
C68 C66 C54 110.4(8) . . ?
C67 C66 C69 110.3(10) . . ?
C68 C66 C69 109.7(10) . . ?
C54 C66 C69 107.1(7) . . ?
C72 C70 C56 113.4(6) . . ?
C72 C70 C71 110.7(8) . . ?
C56 C70 C71 107.9(6) . . ?
C72 C70 C73 105.3(8) . . ?
C56 C70 C73 112.2(7) . . ?
C71 C70 C73 107.2(7) . . ?
O44 C74 C75 112.2(6) . . ?
O44 C74 C76 107.7(8) . . ?
C75 C74 C76 114.3(9) . . ?
C74 C75 N45 115.7(8) . . ?

loop_
_geom_bond_atom_site_label_1
_geom_bond_atom_site_label_2
_geom_bond_distance
_geom_bond_site_symmetry_2
_geom_bond_publ_flag
P1 O4 1.587(5) . ?
P1 O3 1.643(5) . ?
P1 O2 1.650(5) . ?
O2 C6 1.365(8) . ?
O3 C17 1.401(7) . ?
O4 C34 1.471(7) . ?
N5 C35 1.486(7) . ?
N5 C35 1.486(7) 3_665 ?
N5 C35 1.486(7) 2_655 ?
C6 C7 1.392(10) . ?
C6 C11 1.405(9) . ?
C7 C8 1.387(11) . ?
C7 C18 1.569(11) . ?
C8 C9 1.384(11) . ?
C9 C10 1.371(11) . ?
C9 C22 1.554(11) . ?
C10 C11 1.415(10) . ?
C11 C12 1.469(10) . ?
C12 C17 1.406(9) . ?
C12 C13 1.415(9) . ?
C13 C14 1.364(10) . ?
C14 C15 1.415(11) . ?
C14 C26 1.541(10) . ?
C15 C16 1.379(10) . ?
C16 C17 1.369(10) . ?
C16 C30 1.584(10) . ?
C18 C21 1.431(12) . ?
C18 C19 1.466(15) . ?
C18 C20 1.54(2) . ?
C22 C25 1.477(14) . ?
C22 C24 1.53(2) . ?
C22 C23 1.588(15) . ?
C26 C29 1.48(2) . ?
C26 C28 1.480(14) . ?
C26 C27 1.56(2) . ?
C30 C32 1.502(13) . ?
C30 C33 1.529(13) . ?
C30 C31 1.565(12) . ?
C34 C36 1.512(9) . ?
C34 C35 1.539(9) . ?
P41 O44 1.557(5) . ?
P41 O43 1.572(5) . ?
P41 O42 1.591(5) . ?
O42 C46 1.395(8) . ?
O43 C57 1.417(7) . ?
O44 C74 1.460(7) . ?
N45 C75 1.504(10) . ?
N45 C75 1.504(10) 2 ?
N45 C75 1.504(10) 3 ?
C46 C51 1.406(9) . ?
C46 C47 1.431(9) . ?
C47 C48 1.385(10) . ?
C47 C58 1.522(10) . ?
C48 C49 1.365(11) . ?
C49 C50 1.372(10) . ?
C49 C62 1.545(10) . ?
C50 C51 1.393(9) . ?
C51 C52 1.488(10) . ?
C52 C57 1.387(9) . ?
C52 C53 1.409(9) . ?
C53 C54 1.384(10) . ?
C54 C55 1.376(11) . ?
C54 C66 1.534(11) . ?
C55 C56 1.371(10) . ?
C56 C57 1.419(10) . ?
C56 C70 1.516(11) . ?
C58 C59 1.520(13) . ?
C58 C61 1.557(15) . ?
C58 C60 1.58(2) . ?
C62 C63 1.442(13) . ?
C62 C64 1.545(13) . ?
C62 C65 1.560(14) . ?
C66 C67 1.50(2) . ?
C66 C68 1.517(14) . ?
C66 C69 1.539(13) . ?
C70 C72 1.517(11) . ?
C70 C71 1.541(12) . ?
C70 C73 1.532(13) . ?
C74 C75 1.471(13) . ?
C74 C76 1.52(2) . ?

loop_
_geom_torsion_atom_site_label_1
_geom_torsion_atom_site_label_2
_geom_torsion_atom_site_label_3
_geom_torsion_atom_site_label_4
_geom_torsion
_geom_torsion_site_symmetry_1
_geom_torsion_site_symmetry_2
_geom_torsion_site_symmetry_3
_geom_torsion_site_symmetry_4
_geom_torsion_publ_flag
O4 P1 O2 C6 -173.1(5) . . . . ?
O3 P1 O2 C6 -62.1(5) . . . . ?
O4 P1 O3 C17 75.6(6) . . . . ?
O2 P1 O3 C17 -26.5(6) . . . . ?
O3 P1 O4 C34 -56.7(6) . . . . ?
O2 P1 O4 C34 46.7(6) . . . . ?
P1 O2 C6 C7 -107.1(6) . . . . ?
P1 O2 C6 C11 78.2(6) . . . . ?
O2 C6 C7 C8 -179.3(6) . . . . ?
C11 C6 C7 C8 -4.9(10) . . . . ?
O2 C6 C7 C18 0.3(11) . . . . ?
C11 C6 C7 C18 174.7(7) . . . . ?
C6 C7 C8 C9 2.0(11) . . . . ?
C18 C7 C8 C9 -177.6(7) . . . . ?
C7 C8 C9 C10 1.4(11) . . . . ?
C7 C8 C9 C22 -176.6(7) . . . . ?
C8 C9 C10 C11 -2.0(11) . . . . ?
C22 C9 C10 C11 175.9(7) . . . . ?
O2 C6 C11 C10 179.0(5) . . . . ?
C7 C6 C11 C10 4.3(9) . . . . ?
O2 C6 C11 C12 0.4(9) . . . . ?
C7 C6 C11 C12 -174.3(6) . . . . ?
C9 C10 C11 C6 -0.7(10) . . . . ?
C9 C10 C11 C12 177.9(6) . . . . ?
C6 C11 C12 C17 -48.5(9) . . . . ?
C10 C11 C12 C17 132.9(7) . . . . ?
C6 C11 C12 C13 138.8(6) . . . . ?
C10 C11 C12 C13 -39.8(8) . . . . ?
C17 C12 C13 C14 -3.1(9) . . . . ?
C11 C12 C13 C14 170.2(6) . . . . ?
C12 C13 C14 C15 0.3(10) . . . . ?
C12 C13 C14 C26 -175.6(6) . . . . ?
C13 C14 C15 C16 0.8(10) . . . . ?
C26 C14 C15 C16 176.9(7) . . . . ?
C14 C15 C16 C17 1.0(10) . . . . ?
C14 C15 C16 C30 -174.0(6) . . . . ?
C15 C16 C17 O3 -176.3(6) . . . . ?
C30 C16 C17 O3 -1.5(9) . . . . ?
C15 C16 C17 C12 -4.0(9) . . . . ?
C30 C16 C17 C12 170.8(6) . . . . ?
P1 O3 C17 C16 -132.1(6) . . . . ?
P1 O3 C17 C12 55.4(8) . . . . ?
C13 C12 C17 C16 5.0(9) . . . . ?
C11 C12 C17 C16 -167.7(6) . . . . ?
C13 C12 C17 O3 177.4(5) . . . . ?
C11 C12 C17 O3 4.7(9) . . . . ?
C8 C7 C18 C21 128.1(10) . . . . ?
C6 C7 C18 C21 -51.5(13) . . . . ?
C8 C7 C18 C19 -2.3(14) . . . . ?
C6 C7 C18 C19 178.2(10) . . . . ?
C8 C7 C18 C20 -115.5(11) . . . . ?
C6 C7 C18 C20 64.9(11) . . . . ?
C10 C9 C22 C25 116.2(10) . . . . ?
C8 C9 C22 C25 -65.9(12) . . . . ?
C10 C9 C22 C24 -121.6(10) . . . . ?
C8 C9 C22 C24 56.3(11) . . . . ?
C10 C9 C22 C23 -7.9(12) . . . . ?
C8 C9 C22 C23 170.0(8) . . . . ?
C13 C14 C26 C29 -124.9(11) . . . . ?
C15 C14 C26 C29 59.4(11) . . . . ?
C13 C14 C26 C28 112.1(12) . . . . ?
C15 C14 C26 C28 -63.7(13) . . . . ?
C13 C14 C26 C27 -7.4(14) . . . . ?
C15 C14 C26 C27 176.9(11) . . . . ?
C15 C16 C30 C32 113.6(9) . . . . ?
C17 C16 C30 C32 -61.2(9) . . . . ?
C15 C16 C30 C33 -3.9(10) . . . . ?
C17 C16 C30 C33 -178.8(7) . . . . ?
C15 C16 C30 C31 -124.9(8) . . . . ?
C17 C16 C30 C31 60.2(10) . . . . ?
P1 O4 C34 C36 156.6(5) . . . . ?
P1 O4 C34 C35 -82.8(7) . . . . ?
C35 N5 C35 C34 -84.2(8) 3_665 . . . ?
C35 N5 C35 C34 158.9(5) 2_655 . . . ?
O4 C34 C35 N5 169.2(5) . . . . ?
C36 C34 C35 N5 -73.0(7) . . . . ?
O44 P41 O42 C46 147.5(5) . . . . ?
O43 P41 O42 C46 40.6(5) . . . . ?
O44 P41 O43 C57 -56.2(5) . . . . ?
O42 P41 O43 C57 48.0(5) . . . . ?
O43 P41 O44 C74 -175.7(5) . . . . ?
O42 P41 O44 C74 76.2(5) . . . . ?
P41 O42 C46 C51 -68.5(7) . . . . ?
P41 O42 C46 C47 118.0(6) . . . . ?
O42 C46 C47 C48 176.1(6) . . . . ?
C51 C46 C47 C48 2.8(10) . . . . ?
O42 C46 C47 C58 -2.3(10) . . . . ?
C51 C46 C47 C58 -175.6(7) . . . . ?
C46 C47 C48 C49 -0.6(11) . . . . ?
C58 C47 C48 C49 177.8(8) . . . . ?
C47 C48 C49 C50 -1.5(12) . . . . ?
C47 C48 C49 C62 178.0(7) . . . . ?
C48 C49 C50 C51 1.5(10) . . . . ?
C62 C49 C50 C51 -178.0(6) . . . . ?
C49 C50 C51 C46 0.6(9) . . . . ?
C49 C50 C51 C52 -177.8(6) . . . . ?
O42 C46 C51 C50 -176.3(5) . . . . ?
C47 C46 C51 C50 -2.8(9) . . . . ?
O42 C46 C51 C52 2.1(9) . . . . ?
C47 C46 C51 C52 175.5(6) . . . . ?
C50 C51 C52 C57 -133.5(6) . . . . ?
C46 C51 C52 C57 48.1(8) . . . . ?
C50 C51 C52 C53 40.1(8) . . . . ?
C46 C51 C52 C53 -138.3(6) . . . . ?
C57 C52 C53 C54 2.9(9) . . . . ?
C51 C52 C53 C54 -171.1(6) . . . . ?
C52 C53 C54 C55 0.8(10) . . . . ?
C52 C53 C54 C66 176.8(7) . . . . ?
C53 C54 C55 C56 -1.6(11) . . . . ?
C66 C54 C55 C56 -177.6(7) . . . . ?
C54 C55 C56 C57 -1.3(10) . . . . ?
C54 C55 C56 C70 175.7(7) . . . . ?
C53 C52 C57 C56 -6.3(9) . . . . ?
C51 C52 C57 C56 167.3(6) . . . . ?
C53 C52 C57 O43 -179.2(5) . . . . ?
C51 C52 C57 O43 -5.6(8) . . . . ?
C55 C56 C57 C52 5.4(9) . . . . ?
C70 C56 C57 C52 -171.5(6) . . . . ?
C55 C56 C57 O43 178.2(5) . . . . ?
C70 C56 C57 O43 1.3(9) . . . . ?
P41 O43 C57 C52 -66.8(7) . . . . ?
P41 O43 C57 C56 119.9(5) . . . . ?
C48 C47 C58 C59 -123.2(10) . . . . ?
C46 C47 C58 C59 55.1(12) . . . . ?
C48 C47 C58 C61 -3.1(14) . . . . ?
C46 C47 C58 C61 175.2(10) . . . . ?
C48 C47 C58 C60 114.9(10) . . . . ?
C46 C47 C58 C60 -66.9(10) . . . . ?
C48 C49 C62 C63 -175.5(8) . . . . ?
C50 C49 C62 C63 4.0(11) . . . . ?
C48 C49 C62 C64 58.1(12) . . . . ?
C50 C49 C62 C64 -122.5(10) . . . . ?
C48 C49 C62 C65 -58.1(10) . . . . ?
C50 C49 C62 C65 121.4(9) . . . . ?
C55 C54 C66 C67 -178.0(9) . . . . ?
C53 C54 C66 C67 6.2(12) . . . . ?
C55 C54 C66 C68 -59.1(11) . . . . ?
C53 C54 C66 C68 125.1(10) . . . . ?
C55 C54 C66 C69 60.3(12) . . . . ?
C53 C54 C66 C69 -115.5(10) . . . . ?
C55 C56 C70 C72 123.0(8) . . . . ?
C57 C56 C70 C72 -60.3(10) . . . . ?
C55 C56 C70 C71 -114.0(8) . . . . ?
C57 C56 C70 C71 62.6(9) . . . . ?
C55 C56 C70 C73 3.8(10) . . . . ?
C57 C56 C70 C73 -179.5(7) . . . . ?
P41 O44 C74 C75 -92.9(7) . . . . ?
P41 O44 C74 C76 140.5(8) . . . . ?
O44 C74 C75 N45 -69.5(10) . . . . ?
C76 C74 C75 N45 53.5(12) . . . . ?
C75 N45 C75 C74 -163.0(8) 2 . . . ?
C75 N45 C75 C74 84.2(13) 3 . . . ?
